data_9011266
loop_
_publ_author_name
'van Koningsveld, H.'

_publ_section_title
;
 High-temperature (350 K) orthorhombic framework structure of zeolite H-ZSM-5
 Note: anisotropic thermal parameters obtained from ICSD
;
_journal_issue 6
_journal_name_full 'Acta Crystallographica, Section B'
_journal_page_first 731
_journal_page_last 735
_journal_paper_doi 10.1107/S0108768190007522
_journal_volume 46
_journal_year 1990
_chemical_compound_source Synthetic
_chemical_formula_structural Na3Ca4Si85Al11O192*60(H2O)
_chemical_formula_sum 'Ca4 H120 Na3 O252 Si85'
_chemical_name_mineral Mutinaite
_space_group_IT_number 62
_symmetry_space_group_name_Hall '-P 2ac 2n'
_symmetry_space_group_name_H-M 'P n m a'
_cell_angle_alpha 90
_cell_angle_beta 90
_cell_angle_gamma 90
_cell_length_a 20.078
_cell_length_b 19.894
_cell_length_c 13.372
_cell_formula_units_Z 1
_cell_volume 5341.201
_database_code_amcsd 0009842
_exptl_crystal_density_diffrn 1.793
_cod_original_formula_sum 'Si O2'
_cod_database_code 9011266

loop_
_space_group_symop_operation_xyz
x,y,z
x,1/2-y,z
-x,1/2+y,-z
1/2-x,1/2+y,1/2+z
1/2+x,1/2-y,1/2-z
1/2+x,y,1/2-z
1/2-x,-y,1/2+z
-x,-y,-z

loop_
_atom_site_aniso_label
_atom_site_aniso_U_11
_atom_site_aniso_U_22
_atom_site_aniso_U_33
_atom_site_aniso_U_12
_atom_site_aniso_U_13
_atom_site_aniso_U_23
Si1 0.01300 0.01400 0.01790 0.00110 -0.00160 -0.00030
Si2 0.01660 0.01660 0.01800 -0.00010 0.00410 -0.00030
Si3 0.01700 0.01590 0.01780 0.00140 -0.00070 -0.00430
Si4 0.01640 0.01460 0.01430 0.00000 0.00120 -0.00150
Si5 0.01270 0.01340 0.01520 -0.00100 0.00250 -0.00060
Si6 0.01610 0.01600 0.01820 0.00010 0.00500 0.00390
Si7 0.01330 0.01060 0.01830 0.00100 0.00190 0.00120
Si8 0.01750 0.01530 0.01610 -0.00050 0.00260 -0.00090
Si9 0.01680 0.00990 0.01660 -0.00180 -0.00050 -0.00010
Si10 0.01720 0.01120 0.01680 0.00190 -0.00040 0.00050
Si11 0.01260 0.01460 0.01780 0.00060 -0.00070 0.00170
Si12 0.01780 0.01310 0.01890 -0.00080 0.00340 -0.00170
O1 0.02400 0.06500 0.04400 -0.00900 0.01700 -0.00300
O2 0.04400 0.04600 0.02200 -0.00800 0.00800 -0.00900
O3 0.01700 0.07000 0.07400 0.00200 0.00100 -0.01300
O4 0.06300 0.03200 0.02400 -0.00500 -0.01300 -0.00200
O5 0.02200 0.05000 0.02800 -0.00100 0.01100 0.01700
O6 0.03000 0.07200 0.04100 0.01100 -0.00900 0.00600
O7 0.02800 0.06300 0.03400 0.00900 0.01400 -0.00400
O8 0.03800 0.06200 0.02600 0.00300 0.00900 0.01600
O9 0.01800 0.03100 0.06300 0.00000 0.00300 0.00500
O10 0.05700 0.04800 0.03400 -0.00700 -0.01700 0.01900
O11 0.02500 0.05100 0.04700 0.00700 0.01100 -0.01400
O12 0.02700 0.07500 0.05000 -0.01000 -0.01000 -0.00800
O13 0.11100 0.01500 0.07200 0.00200 0.00200 0.00000
O14 0.05000 0.01500 0.06300 0.00300 -0.00400 0.00100
O15 0.04600 0.01600 0.05200 0.00200 -0.02300 0.01100
O16 0.06500 0.02600 0.03800 -0.00300 -0.01500 -0.00800
O17 0.05700 0.02100 0.02800 0.00400 -0.01100 0.00900
O18 0.04600 0.02100 0.03700 -0.00100 0.01300 0.00800
O19 0.06400 0.02800 0.04600 0.00800 0.00400 -0.01300
O20 0.07200 0.02200 0.03100 -0.01000 0.01300 0.00900
O21 0.01600 0.04300 0.03200 0.00700 0.00200 0.00000
O22 0.01900 0.05200 0.03100 -0.00800 0.00100 0.00100
O23 0.06200 0.01000 0.04000 0.00000 -0.00400 0.00000
O24 0.05100 0.01400 0.03700 0.00000 0.01500 0.00000
O25 0.03900 0.01200 0.03400 0.00000 -0.00900 0.00000
O26 0.04400 0.01200 0.02700 0.00000 0.00100 0.00000

loop_
_atom_site_label
_atom_site_fract_x
_atom_site_fract_y
_atom_site_fract_z
Si1 0.42292 0.05678 0.66492
Si2 0.30840 0.02897 0.81293
Si3 0.27919 0.06191 0.03257
Si4 0.12228 0.06397 0.02834
Si5 0.07168 0.02825 0.81584
Si6 0.18703 0.05906 0.67398
Si7 0.42346 0.82787 0.67664
Si8 0.30861 0.87080 0.81794
Si9 0.27417 0.82731 0.03341
Si10 0.11963 0.82675 0.02992
Si11 0.07045 0.87019 0.81795
Si12 0.18803 0.82715 0.68326
O1 0.37250 0.05550 -0.24370
O2 0.30930 0.05940 -0.07760
O3 0.20070 0.05950 0.02840
O4 0.09530 0.06330 -0.08310
O5 0.11600 0.05410 -0.27470
O6 0.24330 0.05330 -0.24350
O7 0.37410 -0.15660 -0.23350
O8 0.30850 -0.15590 -0.06990
O9 0.19690 -0.15450 0.02710
O10 0.08870 -0.16290 -0.07810
O11 0.11760 -0.15760 -0.26720
O12 0.24480 -0.15560 -0.23880
O13 0.30870 -0.04990 -0.18220
O14 0.07860 -0.05100 -0.17280
O15 0.41750 0.12690 -0.39080
O16 0.40790 -0.00210 -0.41200
O17 0.40060 -0.13290 -0.42210
O18 0.19130 0.13020 -0.38010
O19 0.19440 0.00040 -0.40620
O20 0.19650 -0.12970 -0.41580
O21 -0.00350 0.04900 -0.20770
O22 -0.00450 -0.14900 -0.21040
O23 0.42270 -0.25000 -0.34910
O24 0.19240 -0.25000 -0.34800
O25 0.28410 -0.25000 0.05960
O26 0.11000 -0.25000 0.06200

loop_
_cod_related_entry_id
_cod_related_entry_database
_cod_related_entry_code
1 AMCSD 0009842
